data_4104207
loop_
_publ_author_name
'S\'ebastien Ulrich'
'Jean-Marie Lehn'

_publ_section_title
;
 Adaptation to Shape Switching by Component Selection in a Constitutional
 Dynamic System
;
_journal_name_full 'Journal of the American Chemical Society'
_journal_page_first 5546
_journal_page_last 5559
_journal_paper_doi 10.1021/ja809828g
_journal_volume 131
_journal_year 2009
_chemical_formula_moiety 'C20 H21 F3 N7 O3 Pb S, C F3 O3 S'
_chemical_formula_sum 'C21 H21 F6 N7 O6 Pb S2'
_chemical_formula_weight 852.76
_chemical_name_systematic
;
 ?
;
_space_group_IT_number 2
_symmetry_cell_setting triclinic
_symmetry_space_group_name_Hall '-P 1'
_symmetry_space_group_name_H-M 'P -1'
_atom_sites_solution_hydrogens geom
_atom_sites_solution_primary direct
_atom_sites_solution_secondary difmap
_audit_creation_method SHELXL-97
_cell_angle_alpha 60.978(3)
_cell_angle_beta 82.671(3)
_cell_angle_gamma 82.823(3)
_cell_formula_units_Z 2
_cell_length_a 10.7211(7)
_cell_length_b 12.1059(8)
_cell_length_c 12.3438(5)
_cell_measurement_reflns_used 22745
_cell_measurement_temperature 173(2)
_cell_measurement_theta_max 27.485
_cell_measurement_theta_min 0.998
_cell_volume 1385.79(15)
_computing_cell_refinement 'Denzo (Nonius B.V., 1998)'
_computing_data_collection 'Collect (Nonius B.V., 1998)'
_computing_data_reduction 'Denzo (Nonius B.V., 1998)'
_computing_molecular_graphics 'PLATON 98 (Spek, 1998)'
_computing_publication_material 'SHELXL-97 (Sheldrick, 1997)'
_computing_structure_refinement 'SHELXL-97 (Sheldrick, 1997)'
_computing_structure_solution 'SHELXS-97 (Sheldrick, 1997)'
_diffrn_ambient_temperature 173(2)
_diffrn_measured_fraction_theta_full 0.991
_diffrn_measured_fraction_theta_max 0.991
_diffrn_measurement_device_type KappaCCD
_diffrn_measurement_method 'phi and omega scans'
_diffrn_radiation_monochromator graphite
_diffrn_radiation_source 'fine-focus sealed tube'
_diffrn_radiation_type MoK\a
_diffrn_radiation_wavelength 0.71073
_diffrn_reflns_av_R_equivalents 0.0582
_diffrn_reflns_av_sigmaI/netI 0.0561
_diffrn_reflns_limit_h_max 11
_diffrn_reflns_limit_h_min -13
_diffrn_reflns_limit_k_max 13
_diffrn_reflns_limit_k_min -15
_diffrn_reflns_limit_l_max 15
_diffrn_reflns_limit_l_min -15
_diffrn_reflns_number 13154
_diffrn_reflns_theta_full 27.42
_diffrn_reflns_theta_max 27.42
_diffrn_reflns_theta_min 1.89
_exptl_absorpt_coefficient_mu 6.330
_exptl_absorpt_correction_T_max 0.48961
_exptl_absorpt_correction_T_min 0.26443
_exptl_absorpt_correction_type multi-scan
_exptl_absorpt_process_details 'MULscanABS in PLATON (Spek, 2003)'
_exptl_crystal_colour yellow
_exptl_crystal_density_diffrn 2.044
_exptl_crystal_density_method 'not measured'
_exptl_crystal_description block
_exptl_crystal_F_000 824
_exptl_crystal_size_max 0.20
_exptl_crystal_size_mid 0.20
_exptl_crystal_size_min 0.20
_refine_diff_density_max 0.916
_refine_diff_density_min -2.813
_refine_diff_density_rms 0.253
_refine_ls_extinction_method none
_refine_ls_goodness_of_fit_ref 1.145
_refine_ls_hydrogen_treatment constr
_refine_ls_matrix_type full
_refine_ls_number_parameters 390
_refine_ls_number_reflns 6260
_refine_ls_number_restraints 0
_refine_ls_restrained_S_all 1.145
_refine_ls_R_factor_all 0.0494
_refine_ls_R_factor_gt 0.0398
_refine_ls_shift/su_max 0.001
_refine_ls_shift/su_mean 0.000
_refine_ls_structure_factor_coef Fsqd
_refine_ls_weighting_details 'calc w=1/[\s^2^(Fo^2^)+(0.0610P)^2^+1.3122P] where P=(Fo^2^+2Fc^2^)/3'
_refine_ls_weighting_scheme calc
_refine_ls_wR_factor_gt 0.0959
_refine_ls_wR_factor_ref 0.1156
_reflns_number_gt 5558
_reflns_number_total 6260
_reflns_threshold_expression I>2sigma(I)
_cod_data_source_file ja809828g_si_004.cif
_cod_data_source_block ulrich11
_cod_original_cell_volume 1385.80(14)
_cod_database_code 4104207

loop_
_symmetry_equiv_pos_as_xyz
'x, y, z'
'-x, -y, -z'

loop_
_atom_site_label
_atom_site_type_symbol
_atom_site_fract_x
_atom_site_fract_y
_atom_site_fract_z
_atom_site_U_iso_or_equiv
_atom_site_adp_type
_atom_site_occupancy
_atom_site_symmetry_multiplicity
_atom_site_calc_flag
_atom_site_refinement_flags
Pb1 Pb 0.36826(2) 0.52464(2) 0.273514(18) 0.03016(9) Uani 1 1 d .
S1 S 0.41525(17) 0.30589(16) 0.64437(14) 0.0391(4) Uani 1 1 d .
F1 F 0.2375(5) 0.1825(5) 0.8134(4) 0.0629(13) Uani 1 1 d .
F2 F 0.2831(5) 0.1256(5) 0.6729(6) 0.0663(14) Uani 1 1 d .
F3 F 0.1747(4) 0.3023(4) 0.6309(4) 0.0531(11) Uani 1 1 d .
O1 O 0.4304(5) 0.3420(6) 0.5143(4) 0.0571(15) Uani 1 1 d .
O2 O 0.3856(7) 0.4077(5) 0.6749(5) 0.0630(16) Uani 1 1 d .
O3 O 0.5075(5) 0.2097(6) 0.7180(5) 0.0542(14) Uani 1 1 d .
N1 N 0.3906(5) 0.3091(5) 0.2759(4) 0.0347(12) Uani 1 1 d .
N2 N 0.1635(6) 0.4173(6) 0.3081(6) 0.0436(14) Uani 1 1 d .
N3 N 0.2114(5) 0.7013(6) 0.1294(5) 0.0396(13) Uani 1 1 d .
N4 N 0.4629(5) 0.6867(5) 0.0579(4) 0.0312(11) Uani 1 1 d .
N5 N 0.6447(5) 0.5554(5) 0.0715(5) 0.0329(11) Uani 1 1 d .
N6 N 0.5678(5) 0.4629(5) 0.1464(4) 0.0313(11) Uani 1 1 d .
N7 N 0.2067(7) 0.6217(7) 0.4163(6) 0.0548(17) Uani 1 1 d .
C1 C 0.5050(7) 0.2574(6) 0.2598(5) 0.0358(14) Uani 1 1 d .
C2 C 0.5298(8) 0.1263(7) 0.3093(6) 0.0444(17) Uani 1 1 d .
H2 H 0.6112 0.0909 0.2973 0.053 Uiso 1 1 calc R
C3 C 0.4321(9) 0.0495(7) 0.3762(7) 0.053(2) Uani 1 1 d .
H3 H 0.4463 -0.0398 0.4107 0.064 Uiso 1 1 calc R
C4 C 0.3139(9) 0.1022(7) 0.3931(6) 0.051(2) Uani 1 1 d .
H4 H 0.2466 0.0500 0.4388 0.061 Uiso 1 1 calc R
C5 C 0.2955(7) 0.2334(7) 0.3419(6) 0.0417(16) Uani 1 1 d .
C6 C 0.1736(8) 0.2965(8) 0.3502(6) 0.0474(18) Uani 1 1 d .
H6 H 0.1014 0.2490 0.3866 0.057 Uiso 1 1 calc R
C7 C 0.0369(7) 0.4797(9) 0.3109(8) 0.055(2) Uani 1 1 d .
H7A H 0.0295 0.5071 0.3752 0.066 Uiso 1 1 calc R
H7B H -0.0272 0.4181 0.3340 0.066 Uiso 1 1 calc R
C8 C 0.0102(7) 0.5950(9) 0.1850(8) 0.055(2) Uani 1 1 d .
H8A H 0.0384 0.5718 0.1186 0.067 Uiso 1 1 calc R
H8B H -0.0820 0.6158 0.1827 0.067 Uiso 1 1 calc R
C9 C 0.0730(7) 0.7112(9) 0.1570(8) 0.053(2) Uani 1 1 d .
H9A H 0.0356 0.7849 0.0848 0.063 Uiso 1 1 calc R
H9B H 0.0555 0.7272 0.2290 0.063 Uiso 1 1 calc R
C10 C 0.2643(7) 0.8006(7) 0.0495(6) 0.0388(15) Uani 1 1 d .
H10 H 0.2133 0.8776 0.0110 0.047 Uiso 1 1 calc R
C11 C 0.4000(6) 0.8020(6) 0.0140(5) 0.0345(14) Uani 1 1 d .
C12 C 0.4580(8) 0.9117(7) -0.0600(6) 0.0419(16) Uani 1 1 d .
H12 H 0.4115 0.9918 -0.0916 0.050 Uiso 1 1 calc R
C13 C 0.5878(7) 0.9018(7) -0.0876(6) 0.0426(16) Uani 1 1 d .
H13 H 0.6310 0.9766 -0.1364 0.051 Uiso 1 1 calc R
C14 C 0.6541(7) 0.7860(7) -0.0456(6) 0.0381(14) Uani 1 1 d .
H14 H 0.7424 0.7790 -0.0651 0.046 Uiso 1 1 calc R
C15 C 0.5860(6) 0.6777(6) 0.0277(5) 0.0292(12) Uani 1 1 d .
C16 C 0.7683(6) 0.5247(7) 0.0262(7) 0.0429(16) Uani 1 1 d .
H16A H 0.7597 0.4766 -0.0171 0.064 Uiso 1 1 calc R
H16B H 0.8202 0.4736 0.0964 0.064 Uiso 1 1 calc R
H16C H 0.8085 0.6030 -0.0314 0.064 Uiso 1 1 calc R
C17 C 0.6015(6) 0.3458(6) 0.1833(5) 0.0336(13) Uani 1 1 d .
H17 H 0.6834 0.3179 0.1626 0.040 Uiso 1 1 calc R
C18 C 0.2706(7) 0.2260(6) 0.6926(6) 0.0398(15) Uani 1 1 d .
C20 C 0.2348(7) 0.6630(7) 0.4739(6) 0.0396(15) Uani 1 1 d .
C21 C 0.2711(8) 0.7121(10) 0.5495(9) 0.060(2) Uani 1 1 d .
H21A H 0.3591 0.7339 0.5260 0.091 Uiso 1 1 calc R
H21B H 0.2624 0.6479 0.6372 0.091 Uiso 1 1 calc R
H21C H 0.2167 0.7880 0.5370 0.091 Uiso 1 1 calc R
S2 S -0.04357(18) 0.15106(18) 0.23212(17) 0.0430(4) Uani 1 1 d .
F4 F 0.1526(5) -0.0131(5) 0.2854(6) 0.0760(16) Uani 1 1 d .
F5 F 0.0542(8) 0.0077(8) 0.1367(7) 0.116(3) Uani 1 1 d .
F6 F -0.0207(6) -0.0956(5) 0.3248(7) 0.095(2) Uani 1 1 d .
O4 O -0.1595(6) 0.1572(6) 0.1819(6) 0.0655(17) Uani 1 1 d .
O5 O -0.0560(7) 0.1284(7) 0.3577(6) 0.0740(19) Uani 1 1 d .
O6 O 0.0396(7) 0.2443(6) 0.1527(7) 0.078(2) Uani 1 1 d .
C19 C 0.0377(8) 0.0049(8) 0.2459(9) 0.055(2) Uani 1 1 d .

loop_
_atom_site_aniso_label
_atom_site_aniso_U_11
_atom_site_aniso_U_22
_atom_site_aniso_U_33
_atom_site_aniso_U_23
_atom_site_aniso_U_13
_atom_site_aniso_U_12
Pb1 0.03112(14) 0.03654(14) 0.02857(13) -0.02024(10) 0.00034(8) -0.00429(9)
S1 0.0409(9) 0.0390(9) 0.0309(7) -0.0085(7) -0.0042(6) -0.0147(7)
F1 0.049(3) 0.068(3) 0.045(2) -0.010(2) 0.0133(19) -0.005(2)
F2 0.057(3) 0.048(3) 0.110(4) -0.050(3) -0.001(3) -0.008(2)
F3 0.039(2) 0.055(3) 0.062(3) -0.024(2) -0.0117(19) 0.002(2)
O1 0.048(3) 0.077(4) 0.035(2) -0.015(3) 0.000(2) -0.018(3)
O2 0.087(5) 0.046(3) 0.067(4) -0.030(3) -0.021(3) -0.014(3)
O3 0.040(3) 0.061(3) 0.042(3) -0.008(2) -0.005(2) -0.005(3)
N1 0.042(3) 0.036(3) 0.030(2) -0.018(2) -0.003(2) -0.004(2)
N2 0.038(3) 0.056(4) 0.052(3) -0.039(3) 0.007(2) -0.009(3)
N3 0.032(3) 0.054(4) 0.039(3) -0.028(3) -0.007(2) 0.006(3)
N4 0.034(3) 0.034(3) 0.026(2) -0.015(2) -0.0029(19) 0.002(2)
N5 0.033(3) 0.033(3) 0.034(2) -0.017(2) 0.004(2) -0.004(2)
N6 0.037(3) 0.032(3) 0.027(2) -0.017(2) 0.002(2) -0.003(2)
N7 0.055(4) 0.073(5) 0.056(4) -0.048(4) 0.000(3) -0.003(4)
C1 0.048(4) 0.037(3) 0.031(3) -0.021(3) -0.009(3) -0.002(3)
C2 0.061(5) 0.038(4) 0.040(3) -0.022(3) -0.012(3) 0.002(3)
C3 0.087(6) 0.037(4) 0.041(4) -0.019(3) -0.013(4) -0.009(4)
C4 0.079(6) 0.042(4) 0.037(3) -0.020(3) 0.002(3) -0.024(4)
C5 0.059(5) 0.043(4) 0.033(3) -0.022(3) -0.001(3) -0.018(3)
C6 0.050(4) 0.061(5) 0.044(4) -0.035(4) 0.011(3) -0.021(4)
C7 0.032(4) 0.081(6) 0.070(5) -0.052(5) 0.016(3) -0.016(4)
C8 0.033(4) 0.090(6) 0.073(5) -0.064(5) -0.004(3) 0.001(4)
C9 0.031(4) 0.080(6) 0.060(4) -0.046(4) -0.004(3) 0.011(4)
C10 0.042(4) 0.043(4) 0.039(3) -0.027(3) -0.013(3) 0.012(3)
C11 0.042(4) 0.040(3) 0.025(3) -0.018(3) -0.008(2) 0.002(3)
C12 0.058(5) 0.035(3) 0.030(3) -0.013(3) -0.007(3) 0.002(3)
C13 0.057(5) 0.038(4) 0.031(3) -0.014(3) 0.002(3) -0.016(3)
C14 0.038(4) 0.042(4) 0.034(3) -0.017(3) 0.002(3) -0.011(3)
C15 0.035(3) 0.031(3) 0.024(2) -0.015(2) -0.004(2) -0.002(2)
C16 0.033(4) 0.048(4) 0.049(4) -0.026(3) 0.006(3) -0.001(3)
C17 0.038(3) 0.035(3) 0.034(3) -0.021(3) -0.011(2) 0.005(3)
C18 0.038(4) 0.031(3) 0.045(3) -0.014(3) 0.002(3) -0.005(3)
C20 0.039(4) 0.044(4) 0.037(3) -0.022(3) 0.003(3) -0.001(3)
C21 0.050(5) 0.088(7) 0.076(5) -0.065(5) 0.003(4) -0.012(5)
S2 0.0389(9) 0.0429(9) 0.0535(9) -0.0283(8) -0.0036(7) -0.0018(8)
F4 0.041(3) 0.061(3) 0.120(5) -0.037(3) -0.019(3) 0.004(2)
F5 0.153(7) 0.120(6) 0.113(5) -0.093(5) -0.035(5) 0.053(5)
F6 0.056(4) 0.049(3) 0.165(6) -0.037(4) -0.006(4) -0.014(3)
O4 0.049(4) 0.067(4) 0.094(4) -0.049(4) -0.026(3) 0.014(3)
O5 0.086(5) 0.088(5) 0.064(4) -0.051(4) -0.006(3) 0.002(4)
O6 0.062(4) 0.046(3) 0.102(5) -0.019(4) 0.008(4) -0.005(3)
C19 0.045(5) 0.048(4) 0.081(6) -0.037(4) -0.013(4) 0.002(4)

loop_
_atom_type_symbol
_atom_type_description
_atom_type_scat_dispersion_real
_atom_type_scat_dispersion_imag
_atom_type_scat_source
C C 0.0033 0.0016 'International Tables Vol C Tables 4.2.6.8 and 6.1.1.4'
H H 0.0000 0.0000 'International Tables Vol C Tables 4.2.6.8 and 6.1.1.4'
F F 0.0171 0.0103 'International Tables Vol C Tables 4.2.6.8 and 6.1.1.4'
N N 0.0061 0.0033 'International Tables Vol C Tables 4.2.6.8 and 6.1.1.4'
O O 0.0106 0.0060 'International Tables Vol C Tables 4.2.6.8 and 6.1.1.4'
Pb Pb -3.3944 10.1111 'International Tables Vol C Tables 4.2.6.8 and 6.1.1.4'
S S 0.1246 0.1234 'International Tables Vol C Tables 4.2.6.8 and 6.1.1.4'

loop_
_geom_angle_atom_site_label_1
_geom_angle_atom_site_label_2
_geom_angle_atom_site_label_3
_geom_angle
N2 Pb1 N1 63.09(19)
N2 Pb1 N4 124.03(18)
N1 Pb1 N4 106.59(16)
N2 Pb1 N3 74.3(2)
N1 Pb1 N3 118.57(17)
N4 Pb1 N3 63.80(17)
N2 Pb1 N6 116.53(17)
N1 Pb1 N6 58.96(17)
N4 Pb1 N6 57.03(16)
N3 Pb1 N6 113.29(16)
O1 S1 O3 114.6(4)
O1 S1 O2 116.2(4)
O3 S1 O2 114.6(4)
O1 S1 C18 101.7(3)
O3 S1 C18 103.9(3)
O2 S1 C18 103.2(4)
C1 N1 C5 119.8(6)
C1 N1 Pb1 120.2(4)
C5 N1 Pb1 114.6(4)
C6 N2 C7 118.2(7)
C6 N2 Pb1 116.9(5)
C7 N2 Pb1 123.2(5)
C10 N3 C9 118.3(6)
C10 N3 Pb1 113.0(4)
C9 N3 Pb1 125.6(5)
C15 N4 C11 119.5(6)
C15 N4 Pb1 119.9(4)
C11 N4 Pb1 112.7(4)
N6 N5 C15 113.8(5)
N6 N5 C16 120.4(5)
C15 N5 C16 124.9(5)
C17 N6 N5 122.1(6)
C17 N6 Pb1 118.6(4)
N5 N6 Pb1 116.8(4)
N1 C1 C2 121.8(7)
N1 C1 C17 116.5(6)
C2 C1 C17 121.6(7)
C3 C2 C1 118.1(8)
C3 C2 H2 121.0
C1 C2 H2 121.0
C4 C3 C2 120.4(7)
C4 C3 H3 119.8
C2 C3 H3 119.8
C3 C4 C5 118.7(7)
C3 C4 H4 120.7
C5 C4 H4 120.7
N1 C5 C4 121.2(7)
N1 C5 C6 116.5(6)
C4 C5 C6 122.2(7)
N2 C6 C5 119.6(7)
N2 C6 H6 120.2
C5 C6 H6 120.2
N2 C7 C8 112.0(6)
N2 C7 H7A 109.2
C8 C7 H7A 109.2
N2 C7 H7B 109.2
C8 C7 H7B 109.2
H7A C7 H7B 107.9
C9 C8 C7 114.6(6)
C9 C8 H8A 108.6
C7 C8 H8A 108.6
C9 C8 H8B 108.6
C7 C8 H8B 108.6
H8A C8 H8B 107.6
N3 C9 C8 113.6(7)
N3 C9 H9A 108.9
C8 C9 H9A 108.9
N3 C9 H9B 108.9
C8 C9 H9B 108.9
H9A C9 H9B 107.7
N3 C10 C11 123.2(6)
N3 C10 H10 118.4
C11 C10 H10 118.4
N4 C11 C12 122.6(6)
N4 C11 C10 114.9(6)
C12 C11 C10 122.5(6)
C11 C12 C13 117.6(6)
C11 C12 H12 121.2
C13 C12 H12 121.2
C14 C13 C12 121.2(6)
C14 C13 H13 119.4
C12 C13 H13 119.4
C13 C14 C15 117.3(6)
C13 C14 H14 121.3
C15 C14 H14 121.3
N4 C15 N5 116.8(5)
N4 C15 C14 121.7(6)
N5 C15 C14 121.5(6)
N5 C16 H16A 109.5
N5 C16 H16B 109.5
H16A C16 H16B 109.5
N5 C16 H16C 109.5
H16A C16 H16C 109.5
H16B C16 H16C 109.5
N6 C17 C1 115.4(6)
N6 C17 H17 122.3
C1 C17 H17 122.3
F3 C18 F1 107.3(6)
F3 C18 F2 107.8(6)
F1 C18 F2 106.5(6)
F3 C18 S1 111.6(5)
F1 C18 S1 112.4(5)
F2 C18 S1 110.9(5)
N7 C20 C21 178.4(9)
C20 C21 H21A 109.5
C20 C21 H21B 109.5
H21A C21 H21B 109.5
C20 C21 H21C 109.5
H21A C21 H21C 109.5
H21B C21 H21C 109.5
O6 S2 O5 114.2(5)
O6 S2 O4 115.6(4)
O5 S2 O4 115.1(4)
O6 S2 C19 103.9(4)
O5 S2 C19 102.3(4)
O4 S2 C19 103.2(4)
F6 C19 F5 108.7(8)
F6 C19 F4 105.9(7)
F5 C19 F4 106.3(8)
F6 C19 S2 113.3(6)
F5 C19 S2 110.7(6)
F4 C19 S2 111.6(6)

loop_
_geom_bond_atom_site_label_1
_geom_bond_atom_site_label_2
_geom_bond_distance
Pb1 N2 2.574(6)
Pb1 N1 2.577(5)
Pb1 N4 2.590(5)
Pb1 N3 2.596(6)
Pb1 N6 2.734(5)
S1 O1 1.437(5)
S1 O3 1.440(6)
S1 O2 1.443(6)
S1 C18 1.810(7)
F1 C18 1.333(8)
F2 C18 1.338(8)
F3 C18 1.331(8)
N1 C1 1.342(9)
N1 C5 1.357(9)
N2 C6 1.288(10)
N2 C7 1.474(10)
N3 C10 1.272(9)
N3 C9 1.482(9)
N4 C15 1.330(8)
N4 C11 1.350(8)
N5 N6 1.349(7)
N5 C15 1.399(8)
N5 C16 1.448(8)
N6 C17 1.279(8)
N7 C20 1.133(9)
C1 C2 1.400(10)
C1 C17 1.467(10)
C2 C3 1.386(12)
C2 H2 0.9500
C3 C4 1.384(12)
C3 H3 0.9500
C4 C5 1.392(10)
C4 H4 0.9500
C5 C6 1.447(11)
C6 H6 0.9500
C7 C8 1.534(13)
C7 H7A 0.9900
C7 H7B 0.9900
C8 C9 1.503(12)
C8 H8A 0.9900
C8 H8B 0.9900
C9 H9A 0.9900
C9 H9B 0.9900
C10 C11 1.465(10)
C10 H10 0.9500
C11 C12 1.367(10)
C12 C13 1.394(11)
C12 H12 0.9500
C13 C14 1.370(10)
C13 H13 0.9500
C14 C15 1.411(9)
C14 H14 0.9500
C16 H16A 0.9800
C16 H16B 0.9800
C16 H16C 0.9800
C17 H17 0.9500
C20 C21 1.437(10)
C21 H21A 0.9800
C21 H21B 0.9800
C21 H21C 0.9800
S2 O6 1.409(7)
S2 O5 1.428(6)
S2 O4 1.437(6)
S2 C19 1.811(8)
F4 C19 1.336(10)
F5 C19 1.321(11)
F6 C19 1.306(10)

loop_
_geom_torsion_atom_site_label_1
_geom_torsion_atom_site_label_2
_geom_torsion_atom_site_label_3
_geom_torsion_atom_site_label_4
_geom_torsion
N2 Pb1 N1 C1 -179.9(5)
N4 Pb1 N1 C1 59.9(4)
N3 Pb1 N1 C1 128.6(4)
N6 Pb1 N1 C1 27.2(4)
N2 Pb1 N1 C5 -25.8(4)
N4 Pb1 N1 C5 -146.1(4)
N3 Pb1 N1 C5 -77.3(5)
N6 Pb1 N1 C5 -178.7(5)
N1 Pb1 N2 C6 22.6(5)
N4 Pb1 N2 C6 115.1(5)
N3 Pb1 N2 C6 157.0(5)
N6 Pb1 N2 C6 48.5(5)
N1 Pb1 N2 C7 -172.3(6)
N4 Pb1 N2 C7 -79.8(6)
N3 Pb1 N2 C7 -37.9(5)
N6 Pb1 N2 C7 -146.5(5)
N2 Pb1 N3 C10 -166.6(5)
N1 Pb1 N3 C10 -120.1(4)
N4 Pb1 N3 C10 -24.7(4)
N6 Pb1 N3 C10 -54.0(5)
N2 Pb1 N3 C9 33.7(5)
N1 Pb1 N3 C9 80.2(6)
N4 Pb1 N3 C9 175.6(6)
N6 Pb1 N3 C9 146.3(5)
N2 Pb1 N4 C15 -135.5(4)
N1 Pb1 N4 C15 -67.1(5)
N3 Pb1 N4 C15 178.7(5)
N6 Pb1 N4 C15 -33.7(4)
N2 Pb1 N4 C11 75.7(5)
N1 Pb1 N4 C11 144.1(4)
N3 Pb1 N4 C11 29.9(4)
N6 Pb1 N4 C11 177.5(5)
C15 N5 N6 C17 171.9(5)
C16 N5 N6 C17 2.3(8)
C15 N5 N6 Pb1 -26.3(6)
C16 N5 N6 Pb1 164.1(4)
N2 Pb1 N6 C17 -52.1(5)
N1 Pb1 N6 C17 -25.1(4)
N4 Pb1 N6 C17 -167.1(5)
N3 Pb1 N6 C17 -135.5(5)
N2 Pb1 N6 N5 145.4(4)
N1 Pb1 N6 N5 172.4(5)
N4 Pb1 N6 N5 30.5(4)
N3 Pb1 N6 N5 62.0(4)
C5 N1 C1 C2 0.1(9)
Pb1 N1 C1 C2 152.9(5)
C5 N1 C1 C17 177.7(5)
Pb1 N1 C1 C17 -29.6(6)
N1 C1 C2 C3 0.1(9)
C17 C1 C2 C3 -177.3(6)
C1 C2 C3 C4 -0.1(10)
C2 C3 C4 C5 -0.1(10)
C1 N1 C5 C4 -0.4(9)
Pb1 N1 C5 C4 -154.6(5)
C1 N1 C5 C6 -177.3(5)
Pb1 N1 C5 C6 28.6(7)
C3 C4 C5 N1 0.4(10)
C3 C4 C5 C6 177.1(6)
C7 N2 C6 C5 176.3(6)
Pb1 N2 C6 C5 -17.9(8)
N1 C5 C6 N2 -7.5(9)
C4 C5 C6 N2 175.7(6)
C6 N2 C7 C8 -130.4(7)
Pb1 N2 C7 C8 64.7(7)
N2 C7 C8 C9 -76.9(8)
C10 N3 C9 C8 145.4(7)
Pb1 N3 C9 C8 -55.9(8)
C7 C8 C9 N3 71.5(8)
C9 N3 C10 C11 -179.5(6)
Pb1 N3 C10 C11 19.2(7)
C15 N4 C11 C12 -0.6(9)
Pb1 N4 C11 C12 148.3(5)
C15 N4 C11 C10 178.0(5)
Pb1 N4 C11 C10 -33.1(6)
N3 C10 C11 N4 9.7(9)
N3 C10 C11 C12 -171.7(6)
N4 C11 C12 C13 -1.6(9)
C10 C11 C12 C13 179.9(6)
C11 C12 C13 C14 2.3(9)
C12 C13 C14 C15 -0.7(9)
C11 N4 C15 N5 -177.3(5)
Pb1 N4 C15 N5 36.1(7)
C11 N4 C15 C14 2.3(8)
Pb1 N4 C15 C14 -144.4(5)
N6 N5 C15 N4 -4.3(7)
C16 N5 C15 N4 164.8(6)
N6 N5 C15 C14 176.2(5)
C16 N5 C15 C14 -14.8(9)
C13 C14 C15 N4 -1.6(9)
C13 C14 C15 N5 177.9(5)
N5 N6 C17 C1 -177.4(5)
Pb1 N6 C17 C1 21.1(7)
N1 C1 C17 N6 4.1(8)
C2 C1 C17 N6 -178.3(6)
O1 S1 C18 F3 -59.7(6)
O3 S1 C18 F3 -179.0(5)
O2 S1 C18 F3 61.1(6)
O1 S1 C18 F1 179.6(5)
O3 S1 C18 F1 60.4(6)
O2 S1 C18 F1 -59.5(6)
O1 S1 C18 F2 60.6(6)
O3 S1 C18 F2 -58.7(6)
O2 S1 C18 F2 -178.6(5)
O6 S2 C19 F6 174.9(7)
O5 S2 C19 F6 55.7(8)
O4 S2 C19 F6 -64.1(8)
O6 S2 C19 F5 -62.7(8)
O5 S2 C19 F5 178.1(7)
O4 S2 C19 F5 58.3(8)
O6 S2 C19 F4 55.5(8)
O5 S2 C19 F4 -63.7(7)
O4 S2 C19 F4 176.5(6)
